data_7032051
loop_
_publ_author_name
'Tripathy, Suman Kumar'
'De, Umasankar'
'Dehury, Niranjan'
'Pal, Satyanarayan'
'Kim, Hyung Sik'
'Patra, Srikanta'

_publ_section_title
;
 Dinuclear [{(p-cym)RuCl}2(\m-phpy)](PF6)2 and heterodinuclear
 [(ppy)2Ir(\m-phpy)Ru(p-cym)Cl](PF6)2 complexes: synthesis, structure and
 anticancer activity.
;
_journal_issue 39
_journal_name_full 'Dalton transactions (Cambridge, England : 2003)'
_journal_page_first 14546
_journal_page_last 14549
_journal_paper_doi 10.1039/c4dt01033g
_journal_volume 43
_journal_year 2014
_chemical_formula_moiety 'C56 H41 Cl Ir N8 Ru, 2(P F6), 3(C7 H8), C3 H8 O2'
_chemical_formula_sum 'C80 H73 Cl F12 Ir N8 O2 P2 Ru'
_chemical_formula_weight 1797.15
_chemical_name_systematic
;
 ?
;
_space_group_crystal_system monoclinic
_space_group_IT_number 14
_space_group_name_Hall '-P 2ybc'
_space_group_name_H-M_alt 'P 1 21/c 1'
_symmetry_space_group_name_Hall '-P 2ybc'
_symmetry_space_group_name_H-M 'P 1 21/c 1'
_atom_sites_solution_hydrogens geom
_audit_creation_method SHELXL-2013
_cell_angle_alpha 90
_cell_angle_beta 104.402(2)
_cell_angle_gamma 90
_cell_formula_units_Z 4
_cell_length_a 19.0145(11)
_cell_length_b 16.8284(10)
_cell_length_c 25.3054(15)
_cell_measurement_reflns_used 9714
_cell_measurement_temperature 150(2)
_cell_measurement_theta_max 22.70
_cell_measurement_theta_min 2.41
_cell_volume 7842.9(8)
_computing_cell_refinement 'Bruker SAINT'
_computing_data_collection 'Bruker APEX2'
_computing_data_reduction 'SHELXL-2013 (Sheldrick)'
_computing_molecular_graphics 'Ortep-3 V2.02 (Farrugia,1997)'
_computing_publication_material 'Wingx V2013.3 (Farrugia,2013)'
_computing_structure_refinement 'SHELXL-2013 (Sheldrick, 2013)'
_computing_structure_solution 'SHELXL-2013 (Sheldrick, 2013)'
_diffrn_ambient_temperature 150(2)
_diffrn_measured_fraction_theta_full 0.999
_diffrn_measured_fraction_theta_max 0.996
_diffrn_measurement_device_type 'Bruker APEX-II CCD'
_diffrn_measurement_method '\f and \w scans'
_diffrn_radiation_type MoK\a
_diffrn_radiation_wavelength 0.71073
_diffrn_reflns_av_R_equivalents 0.2719
_diffrn_reflns_av_unetI/netI 0.2011
_diffrn_reflns_Laue_measured_fraction_full 0.999
_diffrn_reflns_Laue_measured_fraction_max 0.996
_diffrn_reflns_limit_h_max 25
_diffrn_reflns_limit_h_min -25
_diffrn_reflns_limit_k_max 22
_diffrn_reflns_limit_k_min -22
_diffrn_reflns_limit_l_max 33
_diffrn_reflns_limit_l_min -33
_diffrn_reflns_number 183062
_diffrn_reflns_point_group_measured_fraction_full 0.999
_diffrn_reflns_point_group_measured_fraction_max 0.996
_diffrn_reflns_theta_full 25.242
_diffrn_reflns_theta_max 28.415
_diffrn_reflns_theta_min 2.212
_diffrn_source 'sealed tube'
_exptl_absorpt_coefficient_mu 2.042
_exptl_absorpt_correction_T_max 0.903
_exptl_absorpt_correction_T_min 0.799
_exptl_absorpt_correction_type multi-scan
_exptl_absorpt_process_details '(SADABS; Bruker, 2003)'
_exptl_crystal_colour orange
_exptl_crystal_density_diffrn 1.522
_exptl_crystal_description block
_exptl_crystal_F_000 3604
_exptl_crystal_size_max 0.110
_exptl_crystal_size_mid 0.100
_exptl_crystal_size_min 0.050
_refine_diff_density_max 2.617
_refine_diff_density_min -2.530
_refine_diff_density_rms 0.171
_refine_ls_extinction_method none
_refine_ls_goodness_of_fit_ref 1.022
_refine_ls_hydrogen_treatment constr
_refine_ls_matrix_type full
_refine_ls_number_parameters 939
_refine_ls_number_reflns 19649
_refine_ls_number_restraints 46
_refine_ls_restrained_S_all 1.022
_refine_ls_R_factor_all 0.2206
_refine_ls_R_factor_gt 0.0911
_refine_ls_shift/su_max 0.000
_refine_ls_shift/su_mean 0.000
_refine_ls_structure_factor_coef Fsqd
_refine_ls_weighting_details 'w=1/[\s^2^(Fo^2^)+(0.0765P)^2^+38.2119P] where P=(Fo^2^+2Fc^2^)/3'
_refine_ls_weighting_scheme calc
_refine_ls_wR_factor_gt 0.1616
_refine_ls_wR_factor_ref 0.2066
_reflns_Friedel_coverage 0.000
_reflns_number_gt 9425
_reflns_number_total 19721
_reflns_threshold_expression 'I > 2\s(I)'
_cod_data_source_file c4dt01033g2.cif
_cod_data_source_block shelx
_cod_depositor_comments 'Adding full bibliography for 7032051.cif.'
_cod_database_code 7032051
_shelx_space_group_comment
;
The symmetry employed for this shelxl refinement is uniquely defined
by the following loop, which should always be used as a source of
symmetry information in preference to the above space-group names.
They are only intended as comments.
;
_shelx_estimated_absorpt_t_min 0.807
_shelx_estimated_absorpt_t_max 0.905
_shelxl_version_number 2013-4

loop_
_space_group_symop_operation_xyz
'x, y, z'
'-x, y+1/2, -z+1/2'
'-x, -y, -z'
'x, -y-1/2, z-1/2'

loop_
_atom_site_label
_atom_site_type_symbol
_atom_site_fract_x
_atom_site_fract_y
_atom_site_fract_z
_atom_site_U_iso_or_equiv
_atom_site_adp_type
_atom_site_occupancy
_atom_site_site_symmetry_order
_atom_site_calc_flag
_atom_site_refinement_flags_posn
_atom_site_refinement_flags_adp
Ir1 Ir 0.09140(2) 0.04487(2) 0.23109(2) 0.03124(12) Uani 1 1 d . .
Ru1 Ru 0.39795(5) 0.48359(5) 0.11219(4) 0.0472(2) Uani 1 1 d . .
C57 C 0.8196(13) 0.2757(16) 0.0928(6) 0.151(10) Uani 1 1 d D .
C58 C 0.8289(17) 0.194(2) 0.1081(7) 0.24(2) Uani 1 1 d D .
H58 H 0.8763 0.1721 0.1186 0.284 Uiso 1 1 calc R U
C59 C 0.770(2) 0.149(2) 0.1075(10) 0.30(3) Uani 1 1 d D .
H59 H 0.7775 0.0942 0.1160 0.360 Uiso 1 1 calc R U
C60 C 0.701(2) 0.179(2) 0.0952(13) 0.224(17) Uani 1 1 d D .
H60 H 0.6604 0.1477 0.0985 0.269 Uiso 1 1 calc R U
C61 C 0.6930(18) 0.262(2) 0.0766(11) 0.188(11) Uani 1 1 d . .
H61 H 0.6458 0.2841 0.0638 0.226 Uiso 1 1 calc R U
C62 C 0.7517(13) 0.3081(16) 0.0775(7) 0.132(8) Uani 1 1 d . .
H62 H 0.7458 0.3625 0.0674 0.159 Uiso 1 1 calc R U
C68 C 0.6805(17) 0.9493(15) 0.078(2) 0.36(5) Uani 1 1 d D .
H68 H 0.6393 0.9737 0.0862 0.432 Uiso 1 1 calc R U
C69 C 0.7252(18) 0.8971(17) 0.1193(15) 0.220(19) Uani 1 1 d . .
H69 H 0.7162 0.8863 0.1539 0.263 Uiso 1 1 calc R U
C64 C 0.7826(14) 0.8654(12) 0.1015(9) 0.149(10) Uani 1 1 d D .
C65 C 0.7952(12) 0.8778(13) 0.0554(11) 0.142(9) Uani 1 1 d D .
H65 H 0.8348 0.8506 0.0471 0.171 Uiso 1 1 calc R U
C66 C 0.754(2) 0.930(2) 0.0153(14) 0.199(15) Uani 1 1 d D .
H66 H 0.7657 0.9398 -0.0183 0.239 Uiso 1 1 calc R U
C67 C 0.6951(19) 0.9650(19) 0.028(2) 0.35(4) Uani 1 1 d D .
H67 H 0.6647 1.0000 0.0032 0.421 Uiso 1 1 calc R U
C71 C 0.2480(13) 0.8319(9) 0.0871(9) 0.147(9) Uani 1 1 d D .
C72 C 0.2451(14) 0.8078(9) 0.1375(10) 0.137(10) Uani 1 1 d D .
H72 H 0.2031 0.8078 0.1515 0.165 Uiso 1 1 calc R U
C73 C 0.3094(17) 0.7847(11) 0.1635(11) 0.24(2) Uani 1 1 d D .
H73 H 0.3134 0.7653 0.1994 0.293 Uiso 1 1 calc R U
C74 C 0.3717(12) 0.7845(12) 0.1468(12) 0.24(2) Uani 1 1 d D .
H74 H 0.4160 0.7703 0.1718 0.282 Uiso 1 1 calc R U
C75 C 0.3720(15) 0.805(2) 0.0930(13) 0.33(3) Uiso 1 1 d D .
H75 H 0.4141 0.8014 0.0792 0.400 Uiso 1 1 calc R U
C76 C 0.3050(12) 0.8310(10) 0.0616(9) 0.202(16) Uani 1 1 d D .
H76 H 0.2986 0.8472 0.0247 0.243 Uiso 1 1 calc R U
Cl1 Cl 0.42724(17) 0.57134(17) 0.04659(14) 0.0686(9) Uani 1 1 d . .
P1 P 0.04905(18) 0.27912(19) 0.00615(13) 0.0610(9) Uani 1 1 d . .
P2 P 0.3825(2) 0.2270(2) 0.28956(16) 0.0705(10) Uani 1 1 d . .
N5 N 0.0935(4) 0.1709(4) 0.2217(3) 0.0340(19) Uani 1 1 d . .
N6 N 0.1843(4) 0.0624(4) 0.1991(3) 0.0325(18) Uani 1 1 d . .
N8 N 0.0353(4) 0.0226(5) 0.1529(3) 0.038(2) Uani 1 1 d . .
F4 F 0.1313(3) 0.3070(4) 0.0174(3) 0.0725(19) Uani 1 1 d . .
N1 N 0.2885(5) 0.5190(5) 0.0783(3) 0.044(2) Uani 1 1 d . .
N7 N 0.1399(5) 0.0601(5) 0.3115(3) 0.044(2) Uani 1 1 d . .
N4 N 0.2868(4) 0.2560(5) 0.1018(3) 0.039(2) Uani 1 1 d . .
F2 F 0.0247(4) 0.3688(4) -0.0047(3) 0.088(2) Uani 1 1 d . .
N3 N 0.1994(4) 0.3723(4) 0.1316(3) 0.0357(19) Uani 1 1 d . .
F5 F 0.0476(4) 0.2706(4) -0.0570(3) 0.086(2) Uani 1 1 d . .
N2 N 0.3813(4) 0.3962(5) 0.0492(3) 0.046(2) Uani 1 1 d . .
C45 C 0.0019(5) 0.0404(5) 0.2608(4) 0.037(2) Uani 1 1 d . .
C46 C 0.0975(5) -0.0732(5) 0.2314(4) 0.029(2) Uani 1 1 d . .
C31 C 0.1486(5) 0.2753(5) 0.1813(4) 0.034(2) Uani 1 1 d . .
C24 C 0.2428(5) 0.2386(5) 0.1350(4) 0.034(2) Uani 1 1 d . .
C32 C 0.1001(5) 0.3298(5) 0.1956(4) 0.037(2) Uani 1 1 d . .
H32 H 0.1014 0.3844 0.1864 0.044 Uiso 1 1 calc R U
F3 F 0.0511(4) 0.2881(6) 0.0681(3) 0.104(3) Uani 1 1 d . .
F6 F -0.0335(4) 0.2521(5) -0.0065(3) 0.091(2) Uani 1 1 d . .
F1 F 0.0748(5) 0.1897(4) 0.0170(3) 0.097(3) Uani 1 1 d . .
C40 C 0.0169(5) 0.0505(5) 0.3178(4) 0.034(2) Uani 1 1 d . .
C30 C 0.1441(5) 0.1971(5) 0.1963(3) 0.028(2) Uani 1 1 d . .
C34 C 0.0491(5) 0.2241(5) 0.2348(4) 0.037(2) Uani 1 1 d . .
H34 H 0.0142 0.2064 0.2533 0.044 Uiso 1 1 calc R U
C33 C 0.0514(5) 0.3031(6) 0.2228(4) 0.043(3) Uani 1 1 d . .
H33 H 0.0191 0.3392 0.2334 0.051 Uiso 1 1 calc R U
C23 C 0.1993(5) 0.2969(5) 0.1496(4) 0.032(2) Uani 1 1 d . .
C42 C -0.1109(6) 0.0457(6) 0.3143(5) 0.046(3) Uani 1 1 d . .
H42 H -0.1494 0.0471 0.3320 0.055 Uiso 1 1 calc R U
C15 C 0.2317(5) 0.4712(5) 0.0775(4) 0.032(2) Uani 1 1 d . .
C25 C 0.2413(5) 0.1581(5) 0.1530(4) 0.035(2) Uani 1 1 d . .
C29 C 0.1917(5) 0.1372(5) 0.1821(4) 0.034(2) Uani 1 1 d . .
C44 C -0.0691(5) 0.0308(5) 0.2322(5) 0.043(3) Uani 1 1 d . .
H44 H -0.0798 0.0214 0.1940 0.051 Uiso 1 1 calc R U
F10 F 0.3651(5) 0.1375(5) 0.2703(4) 0.122(3) Uani 1 1 d . .
C43 C -0.1255(6) 0.0347(6) 0.2581(5) 0.047(3) Uani 1 1 d . .
H43 H -0.1743 0.0298 0.2374 0.056 Uiso 1 1 calc R U
C51 C 0.0621(5) -0.1107(6) 0.1819(4) 0.039(2) Uani 1 1 d . .
C26 C 0.2859(5) 0.0975(5) 0.1411(4) 0.047(3) Uani 1 1 d . .
H26 H 0.3196 0.1091 0.1201 0.057 Uiso 1 1 calc R U
C16 C 0.2419(5) 0.3896(5) 0.0983(4) 0.033(2) Uani 1 1 d . .
C12 C 0.2056(7) 0.6256(6) 0.0449(5) 0.057(3) Uani 1 1 d . .
H12 H 0.1982 0.6797 0.0344 0.069 Uiso 1 1 calc R U
C17 C 0.2864(5) 0.3303(5) 0.0836(4) 0.033(2) Uani 1 1 d . .
C56 C 0.0073(6) 0.0783(7) 0.1152(5) 0.049(3) Uani 1 1 d . .
H56 H 0.0155 0.1327 0.1250 0.059 Uiso 1 1 calc R U
C11 C 0.2739(7) 0.5961(6) 0.0634(5) 0.059(3) Uani 1 1 d . .
H11 H 0.3137 0.6313 0.0660 0.071 Uiso 1 1 calc R U
C18 C 0.3305(5) 0.3391(6) 0.0432(4) 0.042(3) Uani 1 1 d . .
C52 C 0.0256(6) -0.0554(6) 0.1387(4) 0.044(3) Uani 1 1 d . .
C47 C 0.1384(6) -0.1228(6) 0.2726(5) 0.049(3) Uani 1 1 d . .
H47 H 0.1636 -0.1006 0.3066 0.059 Uiso 1 1 calc R U
C19 C 0.3210(6) 0.2822(6) 0.0027(4) 0.051(3) Uani 1 1 d . .
H19 H 0.2839 0.2432 -0.0007 0.061 Uiso 1 1 calc R U
C48 C 0.1422(6) -0.2047(6) 0.2637(5) 0.054(3) Uani 1 1 d . .
H48 H 0.1721 -0.2370 0.2910 0.065 Uiso 1 1 calc R U
C55 C -0.0321(6) 0.0606(7) 0.0637(5) 0.054(3) Uani 1 1 d . .
H54 H -0.0516 0.1013 0.0383 0.065 Uiso 1 1 calc R U
C28 C 0.2277(5) 0.0061(6) 0.1873(4) 0.042(3) Uani 1 1 d . .
H28 H 0.2222 -0.0471 0.1981 0.051 Uiso 1 1 calc R U
C39 C 0.0918(6) 0.0604(6) 0.3449(4) 0.049(3) Uani 1 1 d . .
C13 C 0.1474(6) 0.5756(7) 0.0417(4) 0.053(3) Uani 1 1 d . .
H13 H 0.0991 0.5945 0.0286 0.063 Uiso 1 1 calc R U
C41 C -0.0406(6) 0.0545(6) 0.3439(5) 0.051(3) Uani 1 1 d . .
H41 H -0.0305 0.0633 0.3821 0.061 Uiso 1 1 calc R U
C20 C 0.3659(6) 0.2822(7) -0.0331(4) 0.056(3) Uani 1 1 d . .
H20 H 0.3600 0.2441 -0.0615 0.067 Uiso 1 1 calc R U
C49 C 0.1039(7) -0.2387(6) 0.2166(6) 0.060(3) Uani 1 1 d . .
H49 H 0.1043 -0.2948 0.2127 0.072 Uiso 1 1 calc R U
C14 C 0.1606(6) 0.4980(6) 0.0576(4) 0.045(3) Uani 1 1 d . .
H14 H 0.1212 0.4623 0.0552 0.054 Uiso 1 1 calc R U
C35 C 0.2101(6) 0.0707(7) 0.3327(5) 0.054(3) Uani 1 1 d . .
H35 H 0.2416 0.0723 0.3089 0.065 Uiso 1 1 calc R U
C22 C 0.4249(6) 0.3941(6) 0.0140(4) 0.052(3) Uani 1 1 d . .
H22 H 0.4617 0.4333 0.0175 0.062 Uiso 1 1 calc R U
C27 C 0.2809(6) 0.0232(6) 0.1594(5) 0.055(3) Uani 1 1 d . .
H27 H 0.3130 -0.0172 0.1534 0.066 Uiso 1 1 calc R U
C50 C 0.0640(6) -0.1922(6) 0.1742(5) 0.054(3) Uani 1 1 d . .
H50 H 0.0386 -0.2158 0.1408 0.065 Uiso 1 1 calc R U
C53 C -0.0144(6) -0.0755(7) 0.0865(5) 0.058(3) Uani 1 1 d . .
H53 H -0.0219 -0.1299 0.0765 0.069 Uiso 1 1 calc R U
C21 C 0.4183(6) 0.3385(7) -0.0259(5) 0.060(3) Uani 1 1 d . .
H21 H 0.4507 0.3391 -0.0490 0.071 Uiso 1 1 calc R U
C6 C 0.4975(6) 0.5253(8) 0.1683(5) 0.067(4) Uani 1 1 d . .
H6 H 0.5345 0.5595 0.1622 0.080 Uiso 1 1 calc R U
F9 F 0.3764(7) 0.2444(6) 0.2273(4) 0.157(4) Uani 1 1 d . .
F12 F 0.3991(6) 0.3132(5) 0.3048(5) 0.157(5) Uani 1 1 d . .
C54 C -0.0426(7) -0.0181(8) 0.0503(5) 0.064(3) Uani 1 1 d . .
54 H -0.0701 -0.0325 0.0149 0.077 Uiso 1 1 calc R U
C7 C 0.4368(7) 0.5592(8) 0.1838(5) 0.070(4) Uani 1 1 d . .
H7 H 0.4330 0.6152 0.1867 0.084 Uiso 1 1 calc R U
C2 C 0.3828(7) 0.5095(8) 0.1949(5) 0.063(3) Uani 1 1 d . .
C5 C 0.5043(6) 0.4435(7) 0.1619(5) 0.061(3) Uani 1 1 d . .
C3 C 0.3900(7) 0.4272(8) 0.1892(5) 0.063(3) Uani 1 1 d . .
H3 H 0.3541 0.3932 0.1972 0.076 Uiso 1 1 calc R U
F7 F 0.4617(5) 0.2087(7) 0.2996(6) 0.179(6) Uani 1 1 d . .
C38 C 0.1195(7) 0.0704(8) 0.4010(5) 0.073(4) Uani 1 1 d . .
H38 H 0.0875 0.0710 0.4245 0.087 Uiso 1 1 calc R U
C4 C 0.4476(6) 0.3934(8) 0.1725(4) 0.061(3) Uani 1 1 d . .
H4 H 0.4497 0.3375 0.1681 0.073 Uiso 1 1 calc R U
C36 C 0.2397(7) 0.0796(10) 0.3880(6) 0.089(5) Uani 1 1 d . .
H36 H 0.2906 0.0857 0.4022 0.107 Uiso 1 1 calc R U
F8 F 0.2992(5) 0.2413(8) 0.2746(5) 0.178(6) Uani 1 1 d . .
C37 C 0.1926(8) 0.0793(11) 0.4224(6) 0.101(5) Uani 1 1 d . .
H37 H 0.2113 0.0854 0.4606 0.121 Uiso 1 1 calc R U
F11 F 0.3838(9) 0.2022(9) 0.3453(4) 0.211(7) Uani 1 1 d . .
C8 C 0.5684(7) 0.4056(10) 0.1467(6) 0.086(4) Uani 1 1 d . .
H8 H 0.5502 0.3606 0.1211 0.103 Uiso 1 1 calc R U
C1 C 0.3172(8) 0.5446(11) 0.2119(6) 0.107(6) Uani 1 1 d . .
C9 C 0.6090(8) 0.4610(10) 0.1197(8) 0.119(6) Uani 1 1 d . U
H9A H 0.5757 0.4849 0.0878 0.179 Uiso 1 1 calc R U
H9B H 0.6471 0.4319 0.1080 0.179 Uiso 1 1 calc R U
H9C H 0.6311 0.5029 0.1454 0.179 Uiso 1 1 calc R U
C63 C 0.8850(12) 0.3282(19) 0.0937(9) 0.224(17) Uani 1 1 d D .
H63A H 0.9114 0.3384 0.1316 0.335 Uiso 1 1 calc R U
H63B H 0.8687 0.3787 0.0755 0.335 Uiso 1 1 calc R U
H63C H 0.9172 0.3013 0.0746 0.335 Uiso 1 1 calc R U
C10 C 0.6177(10) 0.3712(16) 0.1992(8) 0.190(12) Uani 1 1 d . U
H10A H 0.6539 0.3360 0.1899 0.285 Uiso 1 1 calc R U
H10B H 0.5883 0.3409 0.2189 0.285 Uiso 1 1 calc R U
H10C H 0.6424 0.4146 0.2223 0.285 Uiso 1 1 calc R U
C70 C 0.8263(14) 0.8133(15) 0.1441(10) 0.231(17) Uani 1 1 d D .
H70A H 0.8319 0.7612 0.1283 0.347 Uiso 1 1 calc R U
H70B H 0.8018 0.8069 0.1736 0.347 Uiso 1 1 calc R U
H70C H 0.8742 0.8372 0.1586 0.347 Uiso 1 1 calc R U
C77 C 0.1833(12) 0.8641(14) 0.0511(11) 0.218(14) Uani 1 1 d D .
H77A H 0.1417 0.8551 0.0667 0.327 Uiso 1 1 calc R U
H77B H 0.1746 0.8378 0.0155 0.327 Uiso 1 1 calc R U
H77C H 0.1895 0.9213 0.0465 0.327 Uiso 1 1 calc R U
C79 C 0.4815(15) 0.0938(17) 0.1635(10) 0.209(11) Uiso 1 1 d D .
H79A H 0.5217 0.1127 0.1937 0.251 Uiso 1 1 calc R U
H79B H 0.4367 0.1069 0.1749 0.251 Uiso 1 1 calc R U
O2 O 0.4861(18) 0.0049(19) 0.1704(15) 0.350(15) Uiso 1 1 d D .
C78 C 0.4808(18) 0.1546(17) 0.1188(14) 0.254(15) Uiso 1 1 d D .
H78A H 0.4346 0.1844 0.1121 0.304 Uiso 1 1 calc R U
H78B H 0.5206 0.1930 0.1327 0.304 Uiso 1 1 calc R U
C80 C 0.502(2) -0.016(2) 0.1164(19) 0.36(2) Uiso 1 1 d D .
H80A H 0.5064 -0.0735 0.1135 0.534 Uiso 1 1 calc R U
H80B H 0.5478 0.0095 0.1141 0.534 Uiso 1 1 calc R U
H80C H 0.4625 0.0036 0.0865 0.534 Uiso 1 1 calc R U
O1 O 0.489(2) 0.124(2) 0.0671(12) 0.45(2) Uiso 1 1 d D .
H1 H 0.4486 0.1058 0.0491 0.677 Uiso 1 1 calc R U

loop_
_atom_site_aniso_label
_atom_site_aniso_U_11
_atom_site_aniso_U_22
_atom_site_aniso_U_33
_atom_site_aniso_U_23
_atom_site_aniso_U_13
_atom_site_aniso_U_12
Ir1 0.0384(2) 0.02229(18) 0.0399(2) -0.00070(18) 0.02286(16) -0.00302(18)
Ru1 0.0450(5) 0.0419(5) 0.0612(6) -0.0011(4) 0.0256(5) -0.0139(4)
C57 0.17(2) 0.23(3) 0.057(11) 0.007(14) 0.031(13) 0.12(2)
C58 0.35(6) 0.25(4) 0.062(14) -0.048(19) -0.024(19) 0.20(4)
C59 0.36(8) 0.23(4) 0.26(4) -0.14(3) -0.01(5) 0.10(5)
C60 0.35(5) 0.13(3) 0.22(3) -0.06(2) 0.12(4) -0.06(3)
C61 0.17(3) 0.17(3) 0.22(3) -0.03(2) 0.05(2) 0.02(2)
C62 0.125(18) 0.17(2) 0.104(15) -0.001(14) 0.039(14) 0.059(18)
C68 0.39(7) 0.07(2) 0.70(13) -0.04(4) 0.28(8) -0.01(3)
C69 0.23(3) 0.11(2) 0.38(5) -0.13(3) 0.18(4) -0.09(2)
C64 0.18(2) 0.16(2) 0.110(18) -0.039(17) 0.036(17) -0.12(2)
C65 0.16(2) 0.15(2) 0.115(18) -0.001(16) 0.032(17) -0.106(17)
C66 0.22(4) 0.18(3) 0.19(3) 0.00(3) 0.02(3) -0.10(3)
C67 0.26(6) 0.17(4) 0.58(11) 0.15(5) 0.02(6) -0.05(4)
C71 0.17(2) 0.062(13) 0.20(3) -0.045(15) 0.05(2) -0.016(13)
C72 0.22(3) 0.073(13) 0.18(2) -0.046(14) 0.16(2) -0.043(14)
C73 0.20(3) 0.083(17) 0.36(5) -0.08(2) -0.09(3) -0.01(2)
C74 0.092(17) 0.093(17) 0.49(7) -0.11(3) 0.02(3) -0.014(14)
C76 0.29(3) 0.078(13) 0.34(4) -0.087(18) 0.27(3) -0.093(17)
Cl1 0.077(2) 0.0516(17) 0.094(2) 0.0067(16) 0.0521(19) -0.0204(15)
P1 0.067(2) 0.057(2) 0.058(2) -0.0067(16) 0.0132(17) -0.0059(17)
P2 0.069(2) 0.069(3) 0.074(3) 0.0167(19) 0.017(2) 0.0137(19)
N5 0.046(5) 0.021(4) 0.045(5) 0.000(3) 0.030(4) -0.003(3)
N6 0.033(4) 0.023(4) 0.048(5) 0.000(3) 0.024(4) -0.004(3)
N8 0.048(5) 0.029(5) 0.041(5) -0.003(4) 0.019(4) -0.008(4)
F4 0.058(4) 0.082(5) 0.077(5) -0.018(4) 0.016(4) -0.003(4)
N1 0.055(6) 0.031(5) 0.047(5) 0.004(4) 0.017(4) -0.011(4)
N7 0.047(5) 0.043(5) 0.047(5) -0.001(4) 0.021(4) -0.005(4)
N4 0.040(5) 0.035(5) 0.051(5) 0.006(4) 0.026(4) -0.001(4)
F2 0.070(5) 0.067(5) 0.126(7) -0.008(5) 0.025(5) 0.005(4)
N3 0.033(4) 0.026(4) 0.052(5) 0.004(4) 0.018(4) -0.005(3)
F5 0.119(6) 0.085(5) 0.054(4) -0.012(4) 0.025(4) -0.031(5)
N2 0.047(5) 0.047(5) 0.057(6) 0.008(4) 0.035(5) -0.007(4)
C45 0.052(6) 0.020(5) 0.044(6) -0.002(4) 0.023(5) -0.009(5)
C46 0.042(5) 0.021(4) 0.032(5) 0.002(4) 0.026(4) 0.000(4)
C31 0.043(6) 0.024(5) 0.045(6) 0.000(4) 0.029(5) -0.002(4)
C24 0.038(6) 0.032(5) 0.041(6) 0.004(4) 0.026(5) -0.005(4)
C32 0.049(6) 0.014(5) 0.053(6) 0.001(4) 0.021(5) 0.002(4)
F3 0.079(5) 0.166(9) 0.066(5) -0.035(5) 0.017(4) -0.022(5)
F6 0.076(5) 0.107(6) 0.084(6) 0.006(5) 0.011(4) -0.032(4)
F1 0.125(7) 0.059(5) 0.109(6) 0.007(4) 0.030(5) 0.001(4)
C40 0.033(5) 0.032(5) 0.040(6) 0.000(5) 0.013(4) -0.003(4)
C30 0.034(5) 0.024(5) 0.028(5) -0.004(4) 0.012(4) -0.005(4)
C34 0.044(6) 0.024(5) 0.056(7) -0.003(4) 0.036(5) -0.008(4)
C33 0.046(6) 0.039(6) 0.056(7) -0.002(5) 0.036(5) 0.000(5)
C23 0.039(6) 0.022(5) 0.040(6) -0.001(4) 0.019(5) -0.008(4)
C42 0.043(6) 0.032(6) 0.073(8) 0.005(6) 0.034(6) 0.000(5)
C15 0.038(6) 0.025(5) 0.039(6) -0.002(4) 0.018(5) -0.003(4)
C25 0.036(5) 0.030(5) 0.047(6) 0.002(4) 0.025(5) 0.001(4)
C29 0.036(5) 0.030(5) 0.042(6) 0.001(4) 0.021(5) -0.006(4)
C44 0.041(6) 0.032(6) 0.059(7) -0.004(5) 0.020(5) -0.006(5)
F10 0.153(8) 0.079(6) 0.116(7) 0.014(5) -0.001(6) 0.004(6)
C43 0.035(6) 0.039(6) 0.074(8) 0.008(6) 0.026(5) -0.001(5)
C51 0.047(6) 0.036(6) 0.043(6) -0.004(5) 0.027(5) -0.003(5)
C26 0.054(7) 0.029(6) 0.074(8) 0.000(5) 0.047(6) -0.003(5)
C16 0.033(5) 0.026(5) 0.043(6) 0.002(4) 0.014(5) -0.004(4)
C12 0.069(8) 0.031(6) 0.082(9) 0.016(6) 0.037(7) 0.004(6)
C17 0.031(5) 0.031(5) 0.041(6) 0.000(4) 0.014(4) -0.010(4)
C56 0.055(7) 0.041(6) 0.057(8) -0.005(6) 0.027(6) -0.008(5)
C11 0.077(9) 0.035(7) 0.074(8) 0.009(6) 0.036(7) -0.008(6)
C18 0.039(6) 0.040(6) 0.057(7) 0.001(5) 0.030(5) -0.008(5)
C52 0.052(6) 0.042(7) 0.049(7) -0.003(5) 0.035(5) -0.004(5)
C47 0.051(7) 0.047(7) 0.056(7) 0.007(6) 0.028(6) -0.005(5)
C19 0.056(7) 0.046(7) 0.060(7) -0.005(6) 0.033(6) -0.013(5)
C48 0.074(8) 0.037(7) 0.061(8) 0.016(6) 0.033(7) 0.001(6)
C55 0.062(8) 0.051(8) 0.048(7) 0.010(6) 0.011(6) -0.006(6)
C28 0.054(7) 0.024(5) 0.060(7) 0.001(5) 0.035(6) 0.008(5)
C39 0.068(8) 0.047(7) 0.038(6) -0.010(5) 0.024(6) -0.005(5)
C13 0.060(7) 0.051(7) 0.052(7) 0.016(6) 0.022(6) 0.015(6)
C41 0.070(8) 0.034(6) 0.064(7) -0.005(5) 0.045(7) 0.000(5)
C20 0.067(8) 0.059(8) 0.051(7) 0.002(6) 0.034(6) 0.000(6)
C49 0.082(9) 0.026(6) 0.090(10) 0.000(7) 0.055(8) -0.001(6)
C14 0.059(7) 0.038(6) 0.045(6) 0.006(5) 0.027(6) -0.006(5)
C35 0.036(7) 0.071(8) 0.056(8) -0.007(6) 0.011(6) -0.006(5)
C22 0.059(7) 0.042(6) 0.064(8) -0.001(6) 0.035(6) -0.019(5)
C27 0.064(8) 0.029(6) 0.090(9) 0.003(5) 0.051(7) 0.004(5)
C50 0.075(8) 0.031(6) 0.072(8) -0.017(6) 0.047(7) -0.012(6)
C53 0.078(9) 0.047(7) 0.049(8) -0.013(6) 0.018(7) -0.020(6)
C21 0.059(8) 0.055(7) 0.080(9) 0.002(7) 0.046(7) -0.015(6)
C6 0.047(7) 0.078(10) 0.077(9) -0.025(7) 0.018(6) -0.032(6)
F9 0.206(12) 0.133(9) 0.123(9) 0.033(7) 0.025(8) -0.054(8)
F12 0.162(10) 0.070(6) 0.200(11) -0.024(7) -0.030(8) 0.011(6)
C54 0.066(8) 0.078(9) 0.045(7) -0.005(7) 0.006(6) -0.015(7)
C7 0.065(8) 0.067(9) 0.083(9) -0.032(7) 0.031(7) -0.035(7)
C2 0.074(9) 0.071(9) 0.046(7) -0.004(6) 0.019(6) -0.005(7)
C5 0.043(7) 0.070(9) 0.070(8) -0.013(7) 0.012(6) -0.006(6)
C3 0.055(8) 0.078(9) 0.056(8) 0.016(7) 0.010(6) -0.019(7)
F7 0.073(7) 0.136(9) 0.320(17) -0.054(10) 0.031(9) 0.012(6)
C38 0.055(8) 0.117(12) 0.052(8) -0.014(7) 0.024(6) -0.007(7)
C4 0.062(8) 0.065(8) 0.050(7) 0.004(6) 0.001(6) -0.015(7)
C36 0.055(8) 0.146(14) 0.062(9) -0.023(9) 0.008(7) -0.014(9)
F8 0.095(7) 0.230(13) 0.191(12) -0.092(10) 0.003(8) 0.054(8)
C37 0.083(11) 0.169(16) 0.053(9) -0.035(9) 0.020(8) -0.028(11)
F11 0.309(18) 0.271(17) 0.063(7) -0.003(8) 0.063(9) -0.042(13)
C8 0.042(8) 0.122(13) 0.093(11) -0.006(10) 0.017(8) 0.003(8)
C1 0.078(10) 0.168(17) 0.090(11) -0.037(11) 0.048(9) -0.004(10)
C9 0.077(11) 0.135(16) 0.169(18) -0.035(13) 0.076(12) -0.011(10)
C63 0.115(18) 0.46(5) 0.118(19) 0.00(2) 0.070(16) 0.06(3)
C10 0.101(15) 0.32(3) 0.145(19) 0.02(2) 0.018(14) 0.119(19)
C70 0.23(3) 0.22(3) 0.16(2) 0.09(2) -0.09(2) -0.09(2)
C77 0.22(3) 0.15(2) 0.25(3) -0.07(2) -0.01(3) -0.05(2)

loop_
_atom_type_symbol
_atom_type_description
_atom_type_scat_dispersion_real
_atom_type_scat_dispersion_imag
_atom_type_scat_source
C C 0.0033 0.0016 'International Tables Vol C Tables 4.2.6.8 and 6.1.1.4'
H H 0.0000 0.0000 'International Tables Vol C Tables 4.2.6.8 and 6.1.1.4'
N N 0.0061 0.0033 'International Tables Vol C Tables 4.2.6.8 and 6.1.1.4'
O O 0.0106 0.0060 'International Tables Vol C Tables 4.2.6.8 and 6.1.1.4'
F F 0.0171 0.0103 'International Tables Vol C Tables 4.2.6.8 and 6.1.1.4'
P P 0.1023 0.0942 'International Tables Vol C Tables 4.2.6.8 and 6.1.1.4'
Cl Cl 0.1484 0.1585 'International Tables Vol C Tables 4.2.6.8 and 6.1.1.4'
Ru Ru -1.2594 0.8363 'International Tables Vol C Tables 4.2.6.8 and 6.1.1.4'
Ir Ir -1.4442 7.9887 'International Tables Vol C Tables 4.2.6.8 and 6.1.1.4'

loop_
_geom_angle_atom_site_label_1
_geom_angle_atom_site_label_2
_geom_angle_atom_site_label_3
_geom_angle
C46 Ir1 C45 90.8(3)
C46 Ir1 N7 96.4(4)
C45 Ir1 N7 81.2(4)
C46 Ir1 N8 80.6(4)
C45 Ir1 N8 93.9(3)
N7 Ir1 N8 174.2(3)
C46 Ir1 N5 171.5(3)
C45 Ir1 N5 96.9(3)
N7 Ir1 N5 88.3(3)
N8 Ir1 N5 95.4(3)
C46 Ir1 N6 95.0(3)
C45 Ir1 N6 174.2(3)
N7 Ir1 N6 98.6(3)
N8 Ir1 N6 86.6(3)
N5 Ir1 N6 77.3(3)
N1 Ru1 N2 86.8(3)
N1 Ru1 C6 140.8(4)
N2 Ru1 C6 130.7(4)
N1 Ru1 C7 105.4(4)
N2 Ru1 C7 167.6(4)
C6 Ru1 C7 38.1(4)
N1 Ru1 C4 133.0(4)
N2 Ru1 C4 90.1(4)
C6 Ru1 C4 67.4(5)
C7 Ru1 C4 80.0(5)
N1 Ru1 C5 168.9(4)
N2 Ru1 C5 99.2(4)
C6 Ru1 C5 37.1(4)
C7 Ru1 C5 68.4(5)
C4 Ru1 C5 38.3(4)
N1 Ru1 C3 101.6(4)
N2 Ru1 C3 109.5(4)
C6 Ru1 C3 78.6(5)
C7 Ru1 C3 66.5(5)
C4 Ru1 C3 36.9(4)
C5 Ru1 C3 67.6(4)
N1 Ru1 C2 88.9(4)
N2 Ru1 C2 143.9(4)
C6 Ru1 C2 67.6(5)
C7 Ru1 C2 37.1(4)
C4 Ru1 C2 67.4(5)
C5 Ru1 C2 80.7(5)
C3 Ru1 C2 36.9(4)
N1 Ru1 Cl1 85.5(2)
N2 Ru1 Cl1 85.6(2)
C6 Ru1 Cl1 86.5(4)
C7 Ru1 Cl1 97.3(3)
C4 Ru1 Cl1 141.0(3)
C5 Ru1 Cl1 104.3(3)
C3 Ru1 Cl1 163.5(3)
C2 Ru1 Cl1 129.7(4)
C62 C57 C58 120(2)
C62 C57 C63 119(2)
C58 C57 C63 121(2)
C59 C58 C57 120(3)
C58 C59 C60 123(4)
C59 C60 C61 116(3)
C62 C61 C60 121(3)
C61 C62 C57 120(3)
C67 C68 C69 123(3)
C64 C69 C68 111(3)
C65 C64 C69 125(3)
C65 C64 C70 125(3)
C69 C64 C70 110(3)
C64 C65 C66 124(2)
C67 C66 C65 116(3)
C66 C67 C68 120(3)
C72 C71 C76 131(2)
C72 C71 C77 119(2)
C76 C71 C77 110.5(17)
C73 C72 C71 108(2)
C72 C73 C74 129(2)
C73 C74 C75 121.1(16)
C76 C75 C74 113.9(17)
C75 C76 C71 116.5(18)
F3 P1 F2 90.9(5)
F3 P1 F1 89.4(5)
F2 P1 F1 179.0(5)
F3 P1 F6 90.3(4)
F2 P1 F6 90.4(4)
F1 P1 F6 90.6(5)
F3 P1 F4 90.8(4)
F2 P1 F4 89.0(4)
F1 P1 F4 90.1(4)
F6 P1 F4 178.7(5)
F3 P1 F5 179.4(5)
F2 P1 F5 88.9(4)
F1 P1 F5 90.8(4)
F6 P1 F5 90.2(4)
F4 P1 F5 88.7(4)
F11 P2 F7 90.1(9)
F11 P2 F12 94.3(8)
F7 P2 F12 90.9(6)
F11 P2 F8 92.9(9)
F7 P2 F8 175.0(7)
F12 P2 F8 92.8(6)
F11 P2 F9 173.4(7)
F7 P2 F9 91.7(8)
F12 P2 F9 92.0(7)
F8 P2 F9 84.9(7)
F11 P2 F10 88.7(7)
F7 P2 F10 89.0(6)
F12 P2 F10 177.0(7)
F8 P2 F10 87.1(6)
F9 P2 F10 85.0(6)
C34 N5 C30 118.1(7)
C34 N5 Ir1 127.6(6)
C30 N5 Ir1 114.2(5)
C28 N6 C29 118.1(7)
C28 N6 Ir1 126.8(6)
C29 N6 Ir1 114.2(5)
C56 N8 C52 118.6(9)
C56 N8 Ir1 125.4(7)
C52 N8 Ir1 116.0(7)
C15 N1 C11 117.4(9)
C15 N1 Ru1 122.7(6)
C11 N1 Ru1 119.4(7)
C35 N7 C39 120.2(9)
C35 N7 Ir1 125.8(7)
C39 N7 Ir1 114.0(7)
C17 N4 C24 117.7(8)
C16 N3 C23 118.0(7)
C18 N2 C22 116.6(9)
C18 N2 Ru1 123.0(6)
C22 N2 Ru1 120.3(7)
C44 C45 C40 118.4(9)
C44 C45 Ir1 127.9(7)
C40 C45 Ir1 113.6(7)
C47 C46 C51 116.4(8)
C47 C46 Ir1 127.9(7)
C51 C46 Ir1 115.3(7)
C30 C31 C32 117.5(8)
C30 C31 C23 119.2(8)
C32 C31 C23 123.2(8)
N4 C24 C23 120.8(8)
N4 C24 C25 117.7(8)
C23 C24 C25 121.4(7)
C33 C32 C31 119.0(8)
C45 C40 C41 120.0(9)
C45 C40 C39 115.3(8)
C41 C40 C39 124.6(9)
N5 C30 C31 122.6(8)
N5 C30 C29 116.7(7)
C31 C30 C29 120.6(8)
N5 C34 C33 122.8(8)
C32 C33 C34 119.8(8)
N3 C23 C24 121.5(8)
N3 C23 C31 118.8(8)
C24 C23 C31 119.5(8)
C41 C42 C43 119.6(9)
N1 C15 C14 121.1(8)
N1 C15 C16 121.4(8)
C14 C15 C16 117.4(8)
C29 C25 C26 117.2(8)
C29 C25 C24 118.9(8)
C26 C25 C24 123.9(8)
N6 C29 C25 123.2(8)
N6 C29 C30 116.6(7)
C25 C29 C30 120.2(8)
C45 C44 C43 121.1(10)
C42 C43 C44 120.4(10)
C50 C51 C46 122.7(10)
C50 C51 C52 123.1(10)
C46 C51 C52 114.2(8)
C27 C26 C25 120.3(8)
N3 C16 C17 120.4(8)
N3 C16 C15 112.6(8)
C17 C16 C15 126.8(8)
C11 C12 C13 118.9(10)
N4 C17 C16 121.5(8)
N4 C17 C18 112.2(8)
C16 C17 C18 126.0(8)
N8 C56 C55 123.4(10)
N1 C11 C12 123.7(10)
N2 C18 C19 122.4(8)
N2 C18 C17 120.6(9)
C19 C18 C17 116.7(8)
N8 C52 C53 119.5(10)
N8 C52 C51 113.9(9)
C53 C52 C51 126.6(10)
C48 C47 C46 120.3(10)
C18 C19 C20 119.6(10)
C49 C48 C47 121.3(11)
C56 C55 C54 117.3(11)
N6 C28 C27 122.0(9)
N7 C39 C38 118.7(10)
N7 C39 C40 115.9(9)
C38 C39 C40 125.4(10)
C14 C13 C12 118.6(10)
C42 C41 C40 120.3(10)
C21 C20 C19 117.6(11)
C48 C49 C50 120.6(10)
C13 C14 C15 120.2(10)
N7 C35 C36 122.9(11)
N2 C22 C21 123.0(9)
C26 C27 C28 119.1(9)
C51 C50 C49 118.5(11)
C54 C53 C52 120.1(11)
C20 C21 C22 120.7(10)
C5 C6 C7 122.0(11)
C5 C6 Ru1 72.3(6)
C7 C6 Ru1 71.2(7)
C53 C54 C55 121.0(11)
C2 C7 C6 119.9(12)
C2 C7 Ru1 72.9(7)
C6 C7 Ru1 70.7(7)
C3 C2 C7 118.2(12)
C3 C2 C1 121.0(12)
C7 C2 C1 120.8(13)
C3 C2 Ru1 70.9(7)
C7 C2 Ru1 70.0(7)
C1 C2 Ru1 130.1(9)
C6 C5 C4 117.3(11)
C6 C5 C8 123.4(11)
C4 C5 C8 119.3(12)
C6 C5 Ru1 70.5(7)
C4 C5 Ru1 70.4(6)
C8 C5 Ru1 132.0(9)
C4 C3 C2 122.6(11)
C4 C3 Ru1 71.0(7)
C2 C3 Ru1 72.2(7)
C37 C38 C39 120.2(11)
C3 C4 C5 119.9(12)
C3 C4 Ru1 72.2(7)
C5 C4 Ru1 71.3(7)
C35 C36 C37 117.9(12)
C38 C37 C36 120.1(12)
C9 C8 C5 113.5(13)
C9 C8 C10 111.1(15)
C5 C8 C10 107.3(12)
O2 C79 C78 138(3)
C79 O2 C80 98(3)
O1 C78 C79 116(2)

loop_
_geom_bond_atom_site_label_1
_geom_bond_atom_site_label_2
_geom_bond_distance
Ir1 C46 1.990(8)
Ir1 C45 2.026(9)
Ir1 N7 2.030(8)
Ir1 N8 2.035(8)
Ir1 N5 2.136(7)
Ir1 N6 2.139(7)
Ru1 N1 2.129(9)
Ru1 N2 2.135(8)
Ru1 C6 2.181(11)
Ru1 C7 2.188(11)
Ru1 C4 2.192(12)
Ru1 C5 2.205(12)
Ru1 C3 2.207(11)
Ru1 C2 2.225(11)
Ru1 Cl1 2.389(3)
C57 C62 1.36(2)
C57 C58 1.42(3)
C57 C63 1.521(17)
C58 C59 1.345(19)
C59 C60 1.377(19)
C60 C61 1.48(4)
C61 C62 1.35(3)
C68 C67 1.38(2)
C68 C69 1.46(5)
C69 C64 1.39(3)
C64 C65 1.26(2)
C64 C70 1.474(17)
C65 C66 1.42(4)
C66 C67 1.370(19)
C71 C72 1.352(16)
C71 C76 1.395(16)
C71 C77 1.443(16)
C72 C73 1.30(3)
C73 C74 1.355(17)
C74 C75 1.406(17)
C75 C76 1.393(19)
P1 F3 1.567(8)
P1 F2 1.583(8)
P1 F1 1.586(8)
P1 F6 1.588(7)
P1 F4 1.589(7)
P1 F5 1.597(7)
P2 F11 1.465(11)
P2 F7 1.494(10)
P2 F12 1.514(9)
P2 F8 1.554(10)
P2 F9 1.579(11)
P2 F10 1.591(9)
N5 C34 1.328(10)
N5 C30 1.357(10)
N6 C28 1.339(11)
N6 C29 1.348(11)
N8 C56 1.348(13)
N8 C52 1.362(11)
N1 C15 1.342(11)
N1 C11 1.361(13)
N7 C35 1.323(12)
N7 C39 1.389(12)
N4 C17 1.332(11)
N4 C24 1.355(10)
N3 C16 1.337(11)
N3 C23 1.348(11)
N2 C18 1.343(12)
N2 C22 1.359(12)
C45 C44 1.372(14)
C45 C40 1.410(13)
C46 C47 1.409(13)
C46 C51 1.415(13)
C31 C30 1.378(11)
C31 C32 1.410(12)
C31 C23 1.446(11)
C24 C23 1.392(12)
C24 C25 1.432(12)
C32 C33 1.361(12)
C40 C41 1.412(12)
C40 C39 1.429(14)
C30 C29 1.456(12)
C34 C33 1.367(12)
C42 C41 1.367(15)
C42 C43 1.390(15)
C15 C14 1.396(13)
C15 C16 1.467(12)
C25 C29 1.379(11)
C25 C26 1.406(12)
C44 C43 1.392(13)
C51 C50 1.388(13)
C51 C52 1.471(14)
C26 C27 1.345(13)
C16 C17 1.417(12)
C12 C11 1.361(15)
C12 C13 1.376(15)
C17 C18 1.482(12)
C56 C55 1.365(14)
C18 C19 1.383(14)
C52 C53 1.391(14)
C47 C48 1.401(14)
C19 C20 1.389(13)
C48 C49 1.358(16)
C55 C54 1.371(15)
C28 C27 1.399(13)
C39 C38 1.398(15)
C13 C14 1.372(14)
C20 C21 1.354(14)
C49 C50 1.391(16)
C35 C36 1.378(16)
C22 C21 1.360(14)
C53 C54 1.348(16)
C6 C5 1.397(15)
C6 C7 1.427(16)
C7 C2 1.406(16)
C2 C3 1.403(17)
C2 C1 1.535(18)
C5 C4 1.444(15)
C5 C8 1.508(16)
C3 C4 1.391(16)
C38 C37 1.368(17)
C36 C37 1.396(18)
C8 C9 1.482(19)
C8 C10 1.54(2)
C79 O2 1.507(18)
C79 C78 1.522(18)
O2 C80 1.51(5)
C78 O1 1.45(4)

loop_
_geom_hbond_atom_site_label_D
_geom_hbond_atom_site_label_H
_geom_hbond_atom_site_label_A
_geom_hbond_distance_DH
_geom_hbond_distance_HA
_geom_hbond_distance_DA
_geom_hbond_angle_DHA
_geom_hbond_site_symmetry_A
C56 H56 N5 0.95 2.61 3.189(14) 120.1 .
C11 H11 Cl1 0.95 2.54 3.078(12) 116.0 .
C14 H14 F2 0.95 2.60 3.445(13) 148.3 .
C22 H22 Cl1 0.95 2.57 3.092(11) 114.8 .
C22 H22 Cl1 0.95 2.97 3.569(10) 122.6 3_665
C53 H53 F5 0.95 2.44 3.390(13) 174.7 3
C53 H53 F1 0.95 2.54 3.220(14) 129.1 3
C21 H21 Cl1 0.95 2.75 3.460(10) 131.7 3_665
C38 H38 F2 0.95 2.59 3.482(14) 155.9 4_566
C56 H56 N5 0.95 2.61 3.189(14) 120.1 .
C11 H11 Cl1 0.95 2.54 3.078(12) 116.0 .
C14 H14 F2 0.95 2.60 3.445(13) 148.3 .
C22 H22 Cl1 0.95 2.57 3.092(11) 114.8 .
C22 H22 Cl1 0.95 2.97 3.569(10) 122.6 3_665
C53 H53 F5 0.95 2.44 3.390(13) 174.7 3
C53 H53 F1 0.95 2.54 3.220(14) 129.1 3
C21 H21 Cl1 0.95 2.75 3.460(10) 131.7 3_665
C38 H38 F2 0.95 2.59 3.482(14) 155.9 4_566

loop_
_geom_torsion_atom_site_label_1
_geom_torsion_atom_site_label_2
_geom_torsion_atom_site_label_3
_geom_torsion_atom_site_label_4
_geom_torsion
C62 C57 C58 C59 -0.2(17)
C63 C57 C58 C59 179.4(15)
C57 C58 C59 C60 -3(2)
C58 C59 C60 C61 6(3)
C59 C60 C61 C62 -7(4)
C60 C61 C62 C57 4(4)
C58 C57 C62 C61 0(3)
C63 C57 C62 C61 -180(2)
C67 C68 C69 C64 -1(2)
C68 C69 C64 C65 -1.3(17)
C68 C69 C64 C70 180.0(13)
C69 C64 C65 C66 3(3)
C70 C64 C65 C66 -178.3(19)
C64 C65 C66 C67 -3(4)
C65 C66 C67 C68 1(5)
C69 C68 C67 C66 1(4)
C76 C71 C72 C73 3.5(19)
C77 C71 C72 C73 -177.0(16)
C71 C72 C73 C74 1(2)
C72 C73 C74 C75 -6(4)
C73 C74 C75 C76 5(5)
C74 C75 C76 C71 -1(4)
C72 C71 C76 C75 -4(3)
C77 C71 C76 C75 177(2)
C17 N4 C24 C23 -0.5(14)
C17 N4 C24 C25 177.8(9)
C30 C31 C32 C33 -0.6(14)
C23 C31 C32 C33 176.3(9)
C44 C45 C40 C41 -3.0(13)
Ir1 C45 C40 C41 175.5(7)
C44 C45 C40 C39 -179.9(8)
Ir1 C45 C40 C39 -1.3(11)
C34 N5 C30 C31 -3.4(13)
Ir1 N5 C30 C31 172.9(7)
C34 N5 C30 C29 -179.6(8)
Ir1 N5 C30 C29 -3.4(10)
C32 C31 C30 N5 3.0(14)
C23 C31 C30 N5 -174.0(8)
C32 C31 C30 C29 179.1(9)
C23 C31 C30 C29 2.1(14)
C30 N5 C34 C33 1.4(14)
Ir1 N5 C34 C33 -174.3(8)
C31 C32 C33 C34 -1.3(15)
N5 C34 C33 C32 1.0(16)
C16 N3 C23 C24 1.0(14)
C16 N3 C23 C31 -174.0(8)
N4 C24 C23 N3 -0.1(14)
C25 C24 C23 N3 -178.4(9)
N4 C24 C23 C31 174.9(9)
C25 C24 C23 C31 -3.4(14)
C30 C31 C23 N3 175.0(9)
C32 C31 C23 N3 -1.7(14)
C30 C31 C23 C24 -0.1(14)
C32 C31 C23 C24 -176.9(9)
C11 N1 C15 C14 5.2(14)
Ru1 N1 C15 C14 176.5(7)
C11 N1 C15 C16 -173.4(9)
Ru1 N1 C15 C16 -2.2(12)
N4 C24 C25 C29 -173.5(9)
C23 C24 C25 C29 4.9(15)
N4 C24 C25 C26 4.1(15)
C23 C24 C25 C26 -177.6(10)
C28 N6 C29 C25 0.3(14)
Ir1 N6 C29 C25 -170.1(8)
C28 N6 C29 C30 -179.4(8)
Ir1 N6 C29 C30 10.2(10)
C26 C25 C29 N6 -0.1(15)
C24 C25 C29 N6 177.5(9)
C26 C25 C29 C30 179.5(9)
C24 C25 C29 C30 -2.8(14)
N5 C30 C29 N6 -4.6(12)
C31 C30 C29 N6 179.0(9)
N5 C30 C29 C25 175.7(9)
C31 C30 C29 C25 -0.6(14)
C40 C45 C44 C43 3.0(13)
Ir1 C45 C44 C43 -175.3(7)
C41 C42 C43 C44 1.4(15)
C45 C44 C43 C42 -2.2(14)
C47 C46 C51 C50 3.1(13)
Ir1 C46 C51 C50 176.9(7)
C47 C46 C51 C52 -174.8(8)
Ir1 C46 C51 C52 -1.0(10)
C29 C25 C26 C27 -2.1(16)
C24 C25 C26 C27 -179.7(11)
C23 N3 C16 C17 -1.3(13)
C23 N3 C16 C15 174.3(8)
N1 C15 C16 N3 132.2(9)
C14 C15 C16 N3 -46.5(12)
N1 C15 C16 C17 -52.5(14)
C14 C15 C16 C17 128.8(10)
C24 N4 C17 C16 0.2(14)
C24 N4 C17 C18 -173.8(8)
N3 C16 C17 N4 0.7(14)
C15 C16 C17 N4 -174.3(9)
N3 C16 C17 C18 173.8(9)
C15 C16 C17 C18 -1.2(16)
C52 N8 C56 C55 1.8(14)
Ir1 N8 C56 C55 -177.6(8)
C15 N1 C11 C12 -3.8(16)
Ru1 N1 C11 C12 -175.4(9)
C13 C12 C11 N1 1.0(18)
C22 N2 C18 C19 -1.8(15)
Ru1 N2 C18 C19 -179.1(8)
C22 N2 C18 C17 172.5(9)
Ru1 N2 C18 C17 -4.8(13)
N4 C17 C18 N2 -128.7(10)
C16 C17 C18 N2 57.7(14)
N4 C17 C18 C19 45.9(13)
C16 C17 C18 C19 -127.7(11)
C56 N8 C52 C53 -1.8(13)
Ir1 N8 C52 C53 177.7(7)
C56 N8 C52 C51 176.5(8)
Ir1 N8 C52 C51 -3.9(10)
C50 C51 C52 N8 -174.6(8)
C46 C51 C52 N8 3.2(11)
C50 C51 C52 C53 3.6(15)
C46 C51 C52 C53 -178.5(9)
C51 C46 C47 C48 -0.5(13)
Ir1 C46 C47 C48 -173.4(7)
N2 C18 C19 C20 1.1(17)
C17 C18 C19 C20 -173.4(10)
C46 C47 C48 C49 -3.4(15)
N8 C56 C55 C54 -0.7(16)
C29 N6 C28 C27 1.8(15)
Ir1 N6 C28 C27 170.8(8)
C35 N7 C39 C38 -1.2(15)
Ir1 N7 C39 C38 180.0(9)
C35 N7 C39 C40 178.4(9)
Ir1 N7 C39 C40 -0.4(11)
C45 C40 C39 N7 1.2(13)
C41 C40 C39 N7 -175.5(9)
C45 C40 C39 C38 -179.2(11)
C41 C40 C39 C38 4.1(17)
C11 C12 C13 C14 0.5(17)
C43 C42 C41 C40 -1.5(15)
C45 C40 C41 C42 2.3(14)
C39 C40 C41 C42 178.8(9)
C18 C19 C20 C21 0.7(17)
C47 C48 C49 C50 4.9(16)
C12 C13 C14 C15 0.9(15)
N1 C15 C14 C13 -3.9(14)
C16 C15 C14 C13 174.8(9)
C39 N7 C35 C36 2.3(17)
Ir1 N7 C35 C36 -179.0(10)
C18 N2 C22 C21 0.7(16)
Ru1 N2 C22 C21 178.1(9)
C25 C26 C27 C28 4.1(17)
N6 C28 C27 C26 -4.0(17)
C46 C51 C50 C49 -1.7(14)
C52 C51 C50 C49 176.0(9)
C48 C49 C50 C51 -2.3(15)
N8 C52 C53 C54 0.7(16)
C51 C52 C53 C54 -177.4(10)
C19 C20 C21 C22 -1.8(18)
N2 C22 C21 C20 1.1(19)
C52 C53 C54 C55 0.4(18)
C56 C55 C54 C53 -0.5(17)
C5 C6 C7 C2 2.1(19)
Ru1 C6 C7 C2 55.8(11)
C5 C6 C7 Ru1 -53.7(11)
C6 C7 C2 C3 -1.0(18)
Ru1 C7 C2 C3 53.8(10)
C6 C7 C2 C1 179.7(12)
Ru1 C7 C2 C1 -125.5(12)
C6 C7 C2 Ru1 -54.8(11)
C7 C6 C5 C4 -1.1(18)
Ru1 C6 C5 C4 -54.3(10)
C7 C6 C5 C8 -178.7(12)
Ru1 C6 C5 C8 128.1(12)
C7 C6 C5 Ru1 53.2(11)
C7 C2 C3 C4 -1.0(18)
C1 C2 C3 C4 178.3(12)
Ru1 C2 C3 C4 52.3(11)
C7 C2 C3 Ru1 -53.4(10)
C1 C2 C3 Ru1 125.9(12)
N7 C39 C38 C37 -0.4(19)
C40 C39 C38 C37 -180.0(13)
C2 C3 C4 C5 2.1(18)
Ru1 C3 C4 C5 54.9(10)
C2 C3 C4 Ru1 -52.9(11)
C6 C5 C4 C3 -1.0(17)
C8 C5 C4 C3 176.7(11)
Ru1 C5 C4 C3 -55.3(10)
C6 C5 C4 Ru1 54.4(10)
C8 C5 C4 Ru1 -127.9(11)
N7 C35 C36 C37 -2(2)
C39 C38 C37 C36 1(2)
C35 C36 C37 C38 0(2)
C6 C5 C8 C9 -21(2)
C4 C5 C8 C9 161.0(13)
Ru1 C5 C8 C9 71.8(17)
C6 C5 C8 C10 101.6(18)
C4 C5 C8 C10 -75.9(18)
Ru1 C5 C8 C10 -165.1(14)
C78 C79 O2 C80 8(5)
O2 C79 C78 O1 -2(6)
